data_4330147
loop_
_publ_author_name
'Md Hosnay Mobarok'
'Robert McDonald'
'Michael J. Ferguson'
'Martin Cowie'

_publ_section_title
;
 Mixed Bis(\m-silylene) and (\m-Silylene)/(\m-Germylene) Complexes
 Involving the Rh/Ir Metal Combination: Nature of the Si...Si Interactions
 in the Bis(\m-silylene) Species
;
_journal_name_full 'Inorganic Chemistry'
_journal_page_first 9249
_journal_page_last 9258
_journal_paper_doi 10.1021/ic300720y
_journal_volume 51
_journal_year 2012
_chemical_formula_moiety 'C65 H58 Ge Ir O2 P4 Rh Si, 2.5(C6 H6)'
_chemical_formula_sum 'C80 H73 Ge Ir O2 P4 Rh Si'
_chemical_formula_weight 1586.05
_chemical_name_systematic
; 
 ? 
;
_space_group_IT_number 15
_symmetry_cell_setting monoclinic
_symmetry_space_group_name_Hall '-C 2yc'
_symmetry_space_group_name_H-M 'C 1 2/c 1'
_atom_sites_solution_hydrogens geom
_atom_sites_solution_primary direct
_atom_sites_solution_secondary difmap
_audit_creation_method SHELXL-97
_cell_angle_alpha 90.00
_cell_angle_beta 96.4467(5)
_cell_angle_gamma 90.00
_cell_formula_units_Z 8
_cell_length_a 20.1747(7)
_cell_length_b 22.4687(8)
_cell_length_c 30.2707(11)
_cell_measurement_reflns_used 7851
_cell_measurement_temperature 173(2)
_cell_measurement_theta_max 22.15
_cell_measurement_theta_min 2.31
_cell_volume 13634.9(8)
_computing_cell_refinement 'Bruker SAINT'
_computing_data_collection 'Bruker APEX2'
_computing_data_reduction 'Bruker SAINT'
_computing_molecular_graphics 'Bruker SHELXTL'
_computing_publication_material 'Bruker SHELXTL'
_computing_structure_refinement 'SHELXL-97 (Sheldrick, 2008)'
_computing_structure_solution 'SHELXS-97 (Sheldrick, 2008)'
_diffrn_ambient_temperature 173(2)
_diffrn_measured_fraction_theta_full 0.996
_diffrn_measured_fraction_theta_max 0.996
_diffrn_measurement_device_type 'Bruker APEX-II CCD'
_diffrn_measurement_method '\w scans'
_diffrn_radiation_monochromator graphite
_diffrn_radiation_source 'fine-focus sealed tube'
_diffrn_radiation_type MoK\a
_diffrn_radiation_wavelength 0.71073
_diffrn_reflns_av_R_equivalents 0.0356
_diffrn_reflns_av_sigmaI/netI 0.0291
_diffrn_reflns_limit_h_max 25
_diffrn_reflns_limit_h_min -26
_diffrn_reflns_limit_k_max 28
_diffrn_reflns_limit_k_min -29
_diffrn_reflns_limit_l_max 39
_diffrn_reflns_limit_l_min -39
_diffrn_reflns_number 59858
_diffrn_reflns_theta_full 27.55
_diffrn_reflns_theta_max 27.55
_diffrn_reflns_theta_min 1.36
_exptl_absorpt_coefficient_mu 2.784
_exptl_absorpt_correction_T_max 0.7311
_exptl_absorpt_correction_T_min 0.6059
_exptl_absorpt_correction_type integration
_exptl_absorpt_process_details 'SADABS (Sheldrick, 2008)'
_exptl_crystal_colour colourless
_exptl_crystal_density_diffrn 1.545
_exptl_crystal_description prism
_exptl_crystal_F_000 6376
_exptl_crystal_size_max 0.20
_exptl_crystal_size_mid 0.15
_exptl_crystal_size_min 0.12
_refine_diff_density_max 0.644
_refine_diff_density_min -0.776
_refine_diff_density_rms 0.106
_refine_ls_extinction_method none
_refine_ls_goodness_of_fit_ref 1.088
_refine_ls_hydrogen_treatment mixed
_refine_ls_matrix_type full
_refine_ls_number_parameters 817
_refine_ls_number_reflns 15693
_refine_ls_number_restraints 0
_refine_ls_restrained_S_all 1.088
_refine_ls_R_factor_all 0.0340
_refine_ls_R_factor_gt 0.0247
_refine_ls_shift/su_max 0.002
_refine_ls_shift/su_mean 0.000
_refine_ls_structure_factor_coef Fsqd
_refine_ls_weighting_details 'calc w=1/[\s^2^(Fo^2^)+(0.0332P)^2^+7.1558P] where P=(Fo^2^+2Fc^2^)/3'
_refine_ls_weighting_scheme calc
_refine_ls_wR_factor_gt 0.0600
_refine_ls_wR_factor_ref 0.0677
_reflns_number_gt 13333
_reflns_number_total 15693
_reflns_threshold_expression I>2\s(I)
_cod_data_source_file ic300720y_si_002_1.cif
_cod_data_source_block cow1146
_cod_original_sg_symbol_H-M 'C 2/c'
_cod_database_code 4330147

loop_
_symmetry_equiv_pos_as_xyz
'x, y, z'
'-x, y, -z+1/2'
'x+1/2, y+1/2, z'
'-x+1/2, y+1/2, -z+1/2'
'-x, -y, -z'
'x, -y, z-1/2'
'-x+1/2, -y+1/2, -z'
'x+1/2, -y+1/2, z-1/2'

loop_
_atom_site_label
_atom_site_type_symbol
_atom_site_fract_x
_atom_site_fract_y
_atom_site_fract_z
_atom_site_U_iso_or_equiv
_atom_site_adp_type
_atom_site_occupancy
_atom_site_symmetry_multiplicity
_atom_site_calc_flag
_atom_site_refinement_flags
_atom_site_disorder_assembly
_atom_site_disorder_group
IrA Ir 0.261977(6) 0.030179(6) 0.146559(4) 0.02013(4) Uani 0.50 1 d P A 1
RhA Rh 0.143056(6) 0.014622(5) 0.090147(4) 0.01979(4) Uani 0.50 1 d P A 1
IrB Ir 0.143056(6) 0.014622(5) 0.090147(4) 0.01979(4) Uani 0.50 1 d P A 2
RhB Rh 0.261977(6) 0.030179(6) 0.146559(4) 0.02013(4) Uani 0.50 1 d P A 2
Ge Ge 0.254967(14) 0.012610(12) 0.066554(9) 0.02250(6) Uani 1 1 d . . .
H1GE H 0.2713(14) 0.0662(13) 0.0410(9) 0.036(8) Uiso 1 1 d . . .
P1 P 0.28012(3) 0.12947(3) 0.12683(2) 0.02201(13) Uani 1 1 d . . .
P2 P 0.14460(3) 0.11475(3) 0.06401(2) 0.02100(13) Uani 1 1 d . . .
P3 P 0.20199(3) 0.04802(3) 0.20725(2) 0.02279(14) Uani 1 1 d . . .
P4 P 0.07069(3) 0.01694(3) 0.14455(2) 0.02177(13) Uani 1 1 d . . .
Si Si 0.20298(3) -0.06110(3) 0.13480(2) 0.02031(14) Uani 1 1 d . . .
O1 O 0.40268(13) -0.00895(14) 0.17580(10) 0.0737(9) Uani 1 1 d . A .
O2 O 0.07031(13) -0.05054(10) 0.01240(7) 0.0518(6) Uani 1 1 d . A .
C1 C 0.34815(15) 0.00532(14) 0.16568(10) 0.0383(7) Uani 1 1 d . . .
C2 C 0.09712(15) -0.02542(12) 0.04237(9) 0.0307(6) Uani 1 1 d . . .
C3 C 0.17589(14) -0.10658(12) 0.18318(9) 0.0315(6) Uani 1 1 d . A .
H3A H 0.2137 -0.1302 0.1967 0.038 Uiso 1 1 calc R . .
H3B H 0.1393 -0.1332 0.1721 0.038 Uiso 1 1 calc R . .
H3C H 0.1608 -0.0796 0.2055 0.038 Uiso 1 1 calc R . .
C4 C 0.20361(12) 0.16322(11) 0.09838(8) 0.0234(5) Uani 1 1 d . A .
H4A H 0.2172 0.1956 0.0791 0.028 Uiso 1 1 calc R . .
H4B H 0.1791 0.1819 0.1213 0.028 Uiso 1 1 calc R . .
C5 C 0.11276(13) 0.02509(11) 0.20184(8) 0.0247(5) Uani 1 1 d . A .
H5A H 0.1097 -0.0134 0.2174 0.030 Uiso 1 1 calc R . .
H5B H 0.0877 0.0548 0.2176 0.030 Uiso 1 1 calc R . .
C11 C 0.34676(13) 0.14703(11) 0.09172(8) 0.0248(5) Uani 1 1 d . A .
C12 C 0.35372(14) 0.20512(12) 0.07683(9) 0.0304(6) Uani 1 1 d . . .
H12 H 0.3238 0.2350 0.0846 0.036 Uiso 1 1 calc R A .
C13 C 0.40342(14) 0.22010(13) 0.05090(10) 0.0352(7) Uani 1 1 d . A .
H13 H 0.4066 0.2597 0.0403 0.042 Uiso 1 1 calc R . .
C14 C 0.44844(15) 0.17733(14) 0.04051(10) 0.0394(7) Uani 1 1 d . . .
H14 H 0.4827 0.1873 0.0227 0.047 Uiso 1 1 calc R A .
C15 C 0.44332(15) 0.12006(14) 0.05614(10) 0.0389(7) Uani 1 1 d . A .
H15 H 0.4745 0.0907 0.0493 0.047 Uiso 1 1 calc R . .
C16 C 0.39297(14) 0.10503(13) 0.08182(9) 0.0310(6) Uani 1 1 d . . .
H16 H 0.3902 0.0655 0.0927 0.037 Uiso 1 1 calc R A .
C21 C 0.30620(13) 0.18447(12) 0.17051(8) 0.0263(6) Uani 1 1 d . A .
C22 C 0.28119(15) 0.24207(12) 0.17202(9) 0.0316(6) Uani 1 1 d . . .
H22 H 0.2456 0.2544 0.1508 0.038 Uiso 1 1 calc R A .
C23 C 0.30827(16) 0.28153(13) 0.20448(10) 0.0386(7) Uani 1 1 d . A .
H23 H 0.2907 0.3207 0.2056 0.046 Uiso 1 1 calc R . .
C24 C 0.36030(17) 0.26435(15) 0.23503(10) 0.0433(8) Uani 1 1 d . . .
H24 H 0.3788 0.2917 0.2570 0.052 Uiso 1 1 calc R A .
C25 C 0.38545(17) 0.20770(15) 0.23378(10) 0.0436(8) Uani 1 1 d . A .
H25 H 0.4216 0.1959 0.2548 0.052 Uiso 1 1 calc R . .
C26 C 0.35802(15) 0.16758(14) 0.20186(9) 0.0349(7) Uani 1 1 d . . .
H26 H 0.3750 0.1282 0.2016 0.042 Uiso 1 1 calc R A .
C31 C 0.06937(13) 0.16248(11) 0.05783(8) 0.0231(5) Uani 1 1 d . A .
C32 C 0.05251(15) 0.20025(13) 0.09129(10) 0.0344(6) Uani 1 1 d . . .
H32 H 0.0809 0.2026 0.1185 0.041 Uiso 1 1 calc R A .
C33 C -0.00486(15) 0.23443(13) 0.08560(11) 0.0410(7) Uani 1 1 d . A .
H33 H -0.0156 0.2596 0.1090 0.049 Uiso 1 1 calc R . .
C34 C -0.04640(14) 0.23215(13) 0.04633(11) 0.0371(7) Uani 1 1 d . . .
H34 H -0.0851 0.2564 0.0422 0.045 Uiso 1 1 calc R A .
C35 C -0.03142(14) 0.19451(14) 0.01315(11) 0.0374(7) Uani 1 1 d . A .
H35 H -0.0603 0.1922 -0.0138 0.045 Uiso 1 1 calc R . .
C36 C 0.02573(13) 0.15986(12) 0.01892(9) 0.0309(6) Uani 1 1 d . . .
H36 H 0.0353 0.1337 -0.0042 0.037 Uiso 1 1 calc R A .
C41 C 0.16838(13) 0.12226(11) 0.00729(8) 0.0257(6) Uani 1 1 d . A .
C42 C 0.21438(14) 0.16410(12) -0.00434(9) 0.0310(6) Uani 1 1 d . . .
H42 H 0.2343 0.1911 0.0174 0.037 Uiso 1 1 calc R A .
C43 C 0.23121(16) 0.16643(14) -0.04740(10) 0.0404(8) Uani 1 1 d . A .
H43 H 0.2639 0.1941 -0.0547 0.048 Uiso 1 1 calc R . .
C44 C 0.20113(17) 0.12917(15) -0.07969(10) 0.0447(8) Uani 1 1 d . . .
H44 H 0.2123 0.1318 -0.1093 0.054 Uiso 1 1 calc R A .
C45 C 0.15484(17) 0.08810(14) -0.06897(10) 0.0417(8) Uani 1 1 d . A .
H45 H 0.1335 0.0626 -0.0912 0.050 Uiso 1 1 calc R . .
C46 C 0.13969(15) 0.08424(13) -0.02562(9) 0.0334(6) Uani 1 1 d . . .
H46 H 0.1089 0.0549 -0.0182 0.040 Uiso 1 1 calc R A .
C51 C 0.23163(14) 0.01185(12) 0.26022(9) 0.0280(6) Uani 1 1 d . A .
C52 C 0.28731(16) -0.02497(14) 0.26326(10) 0.0378(7) Uani 1 1 d . . .
H52 H 0.3094 -0.0320 0.2376 0.045 Uiso 1 1 calc R A .
C53 C 0.31099(17) -0.05156(16) 0.30326(11) 0.0482(8) Uani 1 1 d . A .
H53 H 0.3489 -0.0768 0.3048 0.058 Uiso 1 1 calc R . .
C54 C 0.27972(18) -0.04149(16) 0.34082(11) 0.0485(9) Uani 1 1 d . . .
H54 H 0.2966 -0.0590 0.3684 0.058 Uiso 1 1 calc R A .
C55 C 0.22400(19) -0.00587(15) 0.33803(10) 0.0458(8) Uani 1 1 d . A .
H55 H 0.2021 0.0008 0.3638 0.055 Uiso 1 1 calc R . .
C56 C 0.19938(16) 0.02049(13) 0.29801(10) 0.0362(7) Uani 1 1 d . . .
H56 H 0.1604 0.0445 0.2964 0.043 Uiso 1 1 calc R A .
C61 C 0.19149(13) 0.12475(11) 0.22580(9) 0.0269(6) Uani 1 1 d . A .
C62 C 0.23305(15) 0.15013(13) 0.26074(9) 0.0326(6) Uani 1 1 d . . .
H62 H 0.2685 0.1274 0.2757 0.039 Uiso 1 1 calc R A .
C63 C 0.22287(17) 0.20836(14) 0.27381(11) 0.0421(8) Uani 1 1 d . A .
H63 H 0.2510 0.2250 0.2980 0.050 Uiso 1 1 calc R . .
C64 C 0.17287(18) 0.24185(14) 0.25228(11) 0.0461(8) Uani 1 1 d . . .
H64 H 0.1659 0.2815 0.2617 0.055 Uiso 1 1 calc R A .
C65 C 0.13227(17) 0.21810(13) 0.21661(11) 0.0426(8) Uani 1 1 d . A .
H65 H 0.0985 0.2418 0.2009 0.051 Uiso 1 1 calc R . .
C66 C 0.14124(15) 0.15960(12) 0.20403(9) 0.0325(6) Uani 1 1 d . . .
H66 H 0.1125 0.1431 0.1801 0.039 Uiso 1 1 calc R A .
C71 C -0.00056(13) 0.06889(11) 0.14114(9) 0.0251(5) Uani 1 1 d . A .
C72 C -0.04008(13) 0.07027(12) 0.10028(9) 0.0294(6) Uani 1 1 d . . .
H72 H -0.0259 0.0494 0.0757 0.035 Uiso 1 1 calc R A .
C73 C -0.09942(15) 0.10134(13) 0.09487(11) 0.0376(7) Uani 1 1 d . A .
H73 H -0.1261 0.1013 0.0669 0.045 Uiso 1 1 calc R . .
C74 C -0.11998(15) 0.13275(13) 0.13056(11) 0.0403(7) Uani 1 1 d . . .
H74 H -0.1612 0.1536 0.1272 0.048 Uiso 1 1 calc R A .
C75 C -0.08062(15) 0.13352(13) 0.17072(10) 0.0370(7) Uani 1 1 d . A .
H75 H -0.0939 0.1559 0.1948 0.044 Uiso 1 1 calc R . .
C76 C -0.02143(14) 0.10147(12) 0.17595(9) 0.0308(6) Uani 1 1 d . . .
H76 H 0.0053 0.1019 0.2039 0.037 Uiso 1 1 calc R A .
C81 C 0.02113(13) -0.05108(12) 0.15004(9) 0.0260(5) Uani 1 1 d . A .
C82 C 0.02276(14) -0.09788(12) 0.12027(10) 0.0308(6) Uani 1 1 d . . .
H82 H 0.0498 -0.0948 0.0966 0.037 Uiso 1 1 calc R A .
C83 C -0.01436(16) -0.14901(13) 0.12446(11) 0.0391(7) Uani 1 1 d . A .
H83 H -0.0130 -0.1804 0.1036 0.047 Uiso 1 1 calc R . .
C84 C -0.05306(16) -0.15430(14) 0.15876(11) 0.0435(8) Uani 1 1 d . . .
H84 H -0.0781 -0.1896 0.1619 0.052 Uiso 1 1 calc R A .
C85 C -0.05551(17) -0.10830(15) 0.18864(12) 0.0485(9) Uani 1 1 d . A .
H85 H -0.0822 -0.1119 0.2124 0.058 Uiso 1 1 calc R . .
C86 C -0.01910(16) -0.05689(13) 0.18410(10) 0.0383(7) Uani 1 1 d . . .
H86 H -0.0217 -0.0252 0.2046 0.046 Uiso 1 1 calc R A .
C91 C 0.29850(13) -0.04883(12) 0.03404(9) 0.0276(6) Uani 1 1 d . A .
C92 C 0.36098(15) -0.07104(13) 0.04836(10) 0.0346(6) Uani 1 1 d . . .
H92 H 0.3818 -0.0602 0.0769 0.042 Uiso 1 1 calc R A .
C93 C 0.39401(18) -0.10875(14) 0.02198(11) 0.0469(8) Uani 1 1 d . A .
H93 H 0.4372 -0.1232 0.0324 0.056 Uiso 1 1 calc R . .
C94 C 0.36433(19) -0.12515(15) -0.01910(12) 0.0521(9) Uani 1 1 d . . .
H94 H 0.3869 -0.1511 -0.0372 0.063 Uiso 1 1 calc R A .
C95 C 0.30171(19) -0.10396(17) -0.03426(12) 0.0568(10) Uani 1 1 d . A .
H95 H 0.2808 -0.1157 -0.0626 0.068 Uiso 1 1 calc R . .
C96 C 0.26951(16) -0.06549(15) -0.00796(11) 0.0448(8) Uani 1 1 d . . .
H96 H 0.2269 -0.0502 -0.0188 0.054 Uiso 1 1 calc R A .
C101 C 0.23606(14) -0.12841(11) 0.10639(9) 0.0272(6) Uani 1 1 d . A .
C102 C 0.29278(15) -0.15791(12) 0.12578(10) 0.0351(7) Uani 1 1 d . . .
H102 H 0.3179 -0.1408 0.1510 0.042 Uiso 1 1 calc R A .
C103 C 0.31357(16) -0.21134(14) 0.10934(11) 0.0432(8) Uani 1 1 d . A .
H103 H 0.3523 -0.2305 0.1234 0.052 Uiso 1 1 calc R . .
C104 C 0.27826(17) -0.23686(13) 0.07268(11) 0.0435(8) Uani 1 1 d . . .
H104 H 0.2928 -0.2733 0.0612 0.052 Uiso 1 1 calc R A .
C105 C 0.22190(18) -0.20938(14) 0.05284(11) 0.0475(8) Uani 1 1 d . A .
H105 H 0.1969 -0.2270 0.0277 0.057 Uiso 1 1 calc R . .
C106 C 0.20146(15) -0.15540(13) 0.06965(10) 0.0373(7) Uani 1 1 d . . .
H106 H 0.1626 -0.1366 0.0555 0.045 Uiso 1 1 calc R A .
C11S C 0.5566(3) -0.0180(2) 0.08556(19) 0.094(2) Uani 1 1 d . . .
H11S H 0.5423 0.0221 0.0878 0.112 Uiso 1 1 calc R . .
C12S C 0.5389(2) -0.0598(3) 0.11468(17) 0.0828(15) Uani 1 1 d . . .
H12S H 0.5112 -0.0490 0.1368 0.099 Uiso 1 1 calc R . .
C13S C 0.5607(2) -0.1169(2) 0.11235(15) 0.0736(13) Uani 1 1 d . . .
H13S H 0.5498 -0.1457 0.1334 0.088 Uiso 1 1 calc R . .
C14S C 0.5981(2) -0.13245(18) 0.07953(15) 0.0656(11) Uani 1 1 d . . .
H14S H 0.6119 -0.1726 0.0770 0.079 Uiso 1 1 calc R . .
C15S C 0.61600(19) -0.0911(2) 0.05044(13) 0.0593(10) Uani 1 1 d . . .
H15S H 0.6432 -0.1025 0.0282 0.071 Uiso 1 1 calc R . .
C16S C 0.5957(3) -0.0344(2) 0.05262(16) 0.0793(14) Uani 1 1 d . . .
H16S H 0.6080 -0.0058 0.0319 0.095 Uiso 1 1 calc R . .
C21S C 0.4689(3) 0.1286(3) 0.33191(17) 0.0904(16) Uani 1 1 d . . .
H21S H 0.5069 0.1110 0.3211 0.109 Uiso 1 1 calc R . .
C22S C 0.4707(2) 0.1859(2) 0.34586(15) 0.0773(14) Uani 1 1 d . . .
H22S H 0.5102 0.2087 0.3448 0.093 Uiso 1 1 calc R . .
C23S C 0.4161(3) 0.2114(2) 0.36146(14) 0.0807(14) Uani 1 1 d . . .
H23S H 0.4174 0.2518 0.3706 0.097 Uiso 1 1 calc R . .
C24S C 0.3593(3) 0.1778(3) 0.36372(16) 0.0994(19) Uani 1 1 d . . .
H24S H 0.3213 0.1946 0.3748 0.119 Uiso 1 1 calc R . .
C25S C 0.3586(3) 0.1203(4) 0.34987(19) 0.113(3) Uani 1 1 d . . .
H25S H 0.3200 0.0967 0.3517 0.136 Uiso 1 1 calc R . .
C26S C 0.4121(4) 0.0964(3) 0.33356(19) 0.107(2) Uani 1 1 d . . .
H26S H 0.4101 0.0565 0.3231 0.128 Uiso 1 1 calc R . .
C31S C 0.0000 0.2758(3) 0.2500 0.0772(19) Uani 1 2 d S . .
H31S H 0.0000 0.2335 0.2500 0.093 Uiso 1 2 calc SR . .
C32S C 0.0324(2) 0.3060(3) 0.28478(17) 0.0813(14) Uani 1 1 d . . .
H32S H 0.0554 0.2849 0.3091 0.098 Uiso 1 1 calc R . .
C33S C 0.0320(3) 0.3668(3) 0.2849(2) 0.112(2) Uani 1 1 d . . .
H33S H 0.0544 0.3875 0.3096 0.135 Uiso 1 1 calc R . .
C34S C 0.0000 0.3990(4) 0.2500 0.124(3) Uani 1 2 d S . .
H34S H 0.0000 0.4413 0.2500 0.148 Uiso 1 2 calc SR . .

loop_
_atom_site_aniso_label
_atom_site_aniso_U_11
_atom_site_aniso_U_22
_atom_site_aniso_U_33
_atom_site_aniso_U_23
_atom_site_aniso_U_13
_atom_site_aniso_U_12
IrA 0.01910(7) 0.02045(7) 0.02102(7) 0.00161(5) 0.00308(5) 0.00129(5)
RhA 0.01899(7) 0.01950(7) 0.02128(7) 0.00034(5) 0.00394(5) 0.00138(5)
IrB 0.01899(7) 0.01950(7) 0.02128(7) 0.00034(5) 0.00394(5) 0.00138(5)
RhB 0.01910(7) 0.02045(7) 0.02102(7) 0.00161(5) 0.00308(5) 0.00129(5)
Ge 0.02116(14) 0.02386(14) 0.02321(14) 0.00059(10) 0.00573(11) 0.00238(10)
P1 0.0206(3) 0.0224(3) 0.0232(3) 0.0018(2) 0.0036(3) -0.0008(2)
P2 0.0206(3) 0.0208(3) 0.0218(3) 0.0018(2) 0.0035(3) 0.0016(2)
P3 0.0234(3) 0.0249(3) 0.0205(3) 0.0012(2) 0.0039(3) 0.0000(3)
P4 0.0200(3) 0.0222(3) 0.0238(3) 0.0006(2) 0.0054(3) -0.0001(2)
Si 0.0210(4) 0.0176(3) 0.0226(3) 0.0022(3) 0.0039(3) 0.0017(3)
O1 0.0310(14) 0.111(2) 0.080(2) 0.0388(17) 0.0069(14) 0.0297(15)
O2 0.0722(18) 0.0437(13) 0.0358(12) -0.0038(10) -0.0100(12) -0.0187(12)
C1 0.0292(17) 0.0475(18) 0.0386(17) 0.0133(14) 0.0058(13) 0.0052(13)
C2 0.0365(16) 0.0259(14) 0.0295(15) 0.0050(11) 0.0022(12) -0.0022(12)
C3 0.0357(16) 0.0262(14) 0.0335(15) 0.0048(11) 0.0077(12) 0.0009(12)
C4 0.0233(14) 0.0230(12) 0.0240(13) 0.0026(10) 0.0032(10) 0.0012(10)
C5 0.0235(14) 0.0282(13) 0.0228(13) 0.0023(10) 0.0040(10) 0.0001(10)
C11 0.0224(14) 0.0295(14) 0.0228(13) 0.0025(10) 0.0030(10) -0.0029(10)
C12 0.0258(15) 0.0311(14) 0.0344(15) 0.0045(11) 0.0046(12) -0.0008(11)
C13 0.0307(16) 0.0371(16) 0.0381(16) 0.0094(13) 0.0058(13) -0.0094(12)
C14 0.0290(16) 0.0532(19) 0.0375(17) 0.0068(14) 0.0098(13) -0.0071(14)
C15 0.0287(16) 0.0462(18) 0.0435(18) 0.0020(14) 0.0116(14) 0.0045(13)
C16 0.0258(15) 0.0345(15) 0.0328(15) 0.0046(12) 0.0041(12) 0.0009(11)
C21 0.0270(14) 0.0286(13) 0.0242(13) -0.0009(10) 0.0068(11) -0.0072(11)
C22 0.0348(16) 0.0294(14) 0.0321(15) -0.0002(11) 0.0104(12) -0.0054(12)
C23 0.049(2) 0.0293(15) 0.0402(17) -0.0069(12) 0.0179(15) -0.0139(13)
C24 0.052(2) 0.0486(19) 0.0316(16) -0.0107(14) 0.0120(15) -0.0238(16)
C25 0.0398(19) 0.059(2) 0.0312(16) -0.0018(14) -0.0006(14) -0.0136(15)
C26 0.0335(17) 0.0405(17) 0.0299(15) -0.0005(12) 0.0000(12) -0.0038(13)
C31 0.0222(13) 0.0190(12) 0.0288(13) 0.0056(10) 0.0056(11) 0.0006(10)
C32 0.0301(16) 0.0364(16) 0.0362(16) -0.0060(12) 0.0011(13) 0.0072(12)
C33 0.0352(18) 0.0352(16) 0.053(2) -0.0118(14) 0.0075(15) 0.0080(13)
C34 0.0221(15) 0.0297(15) 0.060(2) 0.0079(13) 0.0041(14) 0.0061(11)
C35 0.0229(15) 0.0467(18) 0.0413(17) 0.0079(14) -0.0012(13) 0.0028(13)
C36 0.0222(14) 0.0367(15) 0.0335(15) -0.0019(12) 0.0018(12) 0.0006(11)
C41 0.0266(14) 0.0271(13) 0.0242(13) 0.0054(10) 0.0065(11) 0.0081(11)
C42 0.0282(15) 0.0333(15) 0.0323(15) 0.0075(11) 0.0068(12) 0.0059(11)
C43 0.0380(18) 0.0398(17) 0.0465(19) 0.0163(14) 0.0191(15) 0.0113(14)
C44 0.058(2) 0.0471(19) 0.0324(17) 0.0111(14) 0.0211(15) 0.0221(16)
C45 0.054(2) 0.0437(18) 0.0277(15) -0.0007(13) 0.0077(14) 0.0150(15)
C46 0.0387(17) 0.0332(15) 0.0283(14) 0.0025(11) 0.0046(12) 0.0079(12)
C51 0.0302(15) 0.0305(14) 0.0230(13) 0.0028(10) 0.0014(11) -0.0049(11)
C52 0.0366(17) 0.0473(18) 0.0293(15) 0.0104(13) 0.0020(13) 0.0041(14)
C53 0.044(2) 0.057(2) 0.0419(19) 0.0194(16) -0.0009(15) 0.0045(16)
C54 0.049(2) 0.059(2) 0.0347(17) 0.0215(15) -0.0074(15) -0.0127(17)
C55 0.057(2) 0.056(2) 0.0254(15) 0.0076(14) 0.0079(15) -0.0145(17)
C56 0.0381(18) 0.0416(17) 0.0298(15) 0.0046(12) 0.0081(13) -0.0057(13)
C61 0.0277(15) 0.0262(13) 0.0287(14) 0.0005(10) 0.0111(11) -0.0010(11)
C62 0.0346(16) 0.0362(15) 0.0283(14) -0.0039(12) 0.0098(12) -0.0082(12)
C63 0.048(2) 0.0411(18) 0.0392(18) -0.0111(14) 0.0164(15) -0.0133(15)
C64 0.057(2) 0.0287(16) 0.056(2) -0.0103(14) 0.0253(18) -0.0057(15)
C65 0.0439(19) 0.0308(16) 0.055(2) 0.0036(14) 0.0146(16) 0.0050(14)
C66 0.0338(16) 0.0329(15) 0.0321(15) 0.0010(12) 0.0099(12) -0.0013(12)
C71 0.0207(13) 0.0250(13) 0.0309(14) 0.0030(10) 0.0086(11) -0.0017(10)
C72 0.0263(15) 0.0302(14) 0.0323(15) 0.0012(11) 0.0056(11) -0.0002(11)
C73 0.0281(16) 0.0377(16) 0.0460(18) 0.0077(13) 0.0004(13) 0.0008(13)
C74 0.0272(16) 0.0353(16) 0.060(2) 0.0078(14) 0.0101(15) 0.0056(12)
C75 0.0357(17) 0.0338(16) 0.0445(18) 0.0006(13) 0.0175(14) 0.0063(13)
C76 0.0285(15) 0.0330(15) 0.0323(15) -0.0006(12) 0.0102(12) 0.0027(12)
C81 0.0216(14) 0.0257(13) 0.0311(14) 0.0033(11) 0.0043(11) -0.0026(10)
C82 0.0267(15) 0.0304(14) 0.0360(15) 0.0013(12) 0.0062(12) -0.0040(11)
C83 0.0402(18) 0.0289(15) 0.0487(19) -0.0026(13) 0.0075(15) -0.0077(13)
C84 0.0417(19) 0.0339(16) 0.057(2) 0.0087(14) 0.0135(16) -0.0129(14)
C85 0.049(2) 0.0450(19) 0.056(2) 0.0041(16) 0.0256(17) -0.0132(16)
C86 0.0420(18) 0.0343(16) 0.0414(17) -0.0010(13) 0.0173(14) -0.0074(13)
C91 0.0263(14) 0.0275(13) 0.0302(14) -0.0009(11) 0.0082(11) 0.0038(11)
C92 0.0320(16) 0.0387(16) 0.0335(15) 0.0007(12) 0.0048(13) 0.0086(12)
C93 0.048(2) 0.0439(19) 0.051(2) -0.0023(15) 0.0141(16) 0.0194(15)
C94 0.057(2) 0.0456(19) 0.058(2) -0.0135(16) 0.0255(19) 0.0091(17)
C95 0.050(2) 0.072(3) 0.051(2) -0.0322(19) 0.0135(18) -0.0023(19)
C96 0.0331(17) 0.060(2) 0.0420(18) -0.0187(16) 0.0058(14) 0.0060(15)
C101 0.0265(14) 0.0236(13) 0.0322(15) 0.0041(11) 0.0062(11) 0.0034(11)
C102 0.0336(17) 0.0331(15) 0.0372(16) -0.0022(12) -0.0030(13) 0.0070(12)
C103 0.0379(18) 0.0357(17) 0.056(2) 0.0017(15) 0.0045(15) 0.0147(14)
C104 0.050(2) 0.0277(15) 0.054(2) -0.0072(14) 0.0116(16) 0.0125(14)
C105 0.054(2) 0.0372(17) 0.050(2) -0.0169(15) -0.0042(16) 0.0063(15)
C106 0.0334(17) 0.0311(15) 0.0459(18) -0.0076(13) -0.0022(14) 0.0083(12)
C11S 0.108(5) 0.071(3) 0.089(4) -0.026(3) -0.044(3) 0.043(3)
C12S 0.043(2) 0.124(5) 0.080(3) -0.040(3) 0.002(2) 0.013(3)
C13S 0.068(3) 0.079(3) 0.076(3) -0.014(2) 0.018(2) -0.032(2)
C14S 0.068(3) 0.050(2) 0.079(3) -0.015(2) 0.010(2) -0.005(2)
C15S 0.045(2) 0.080(3) 0.052(2) -0.008(2) -0.0018(18) -0.003(2)
C16S 0.104(4) 0.064(3) 0.063(3) 0.010(2) -0.023(3) -0.008(3)
C21S 0.082(4) 0.092(4) 0.087(4) 0.027(3) -0.032(3) -0.007(3)
C22S 0.060(3) 0.094(4) 0.073(3) 0.020(3) -0.016(2) -0.031(3)
C23S 0.087(4) 0.098(4) 0.052(3) 0.007(2) -0.013(2) -0.030(3)
C24S 0.075(4) 0.171(6) 0.050(3) 0.024(3) -0.003(2) -0.026(4)
C25S 0.099(5) 0.163(7) 0.067(4) 0.051(4) -0.035(3) -0.082(5)
C26S 0.142(6) 0.080(4) 0.087(4) 0.039(3) -0.038(4) -0.038(4)
C31S 0.065(4) 0.069(4) 0.104(6) 0.000 0.038(4) 0.000
C32S 0.060(3) 0.108(4) 0.077(3) 0.000(3) 0.014(2) 0.007(3)
C33S 0.088(4) 0.114(5) 0.137(6) -0.056(4) 0.021(4) -0.017(4)
C34S 0.128(8) 0.085(6) 0.151(9) 0.000 -0.013(7) 0.000

loop_
_atom_type_symbol
_atom_type_description
_atom_type_scat_dispersion_real
_atom_type_scat_dispersion_imag
_atom_type_scat_source
C C 0.0033 0.0016 'International Tables Vol C Tables 4.2.6.8 and 6.1.1.4'
H H 0.0000 0.0000 'International Tables Vol C Tables 4.2.6.8 and 6.1.1.4'
O O 0.0106 0.0060 'International Tables Vol C Tables 4.2.6.8 and 6.1.1.4'
Si Si 0.0817 0.0704 'International Tables Vol C Tables 4.2.6.8 and 6.1.1.4'
P P 0.1023 0.0942 'International Tables Vol C Tables 4.2.6.8 and 6.1.1.4'
Ge Ge 0.1547 1.8001 'International Tables Vol C Tables 4.2.6.8 and 6.1.1.4'
Rh Rh -1.1178 0.9187 'International Tables Vol C Tables 4.2.6.8 and 6.1.1.4'
Ir Ir -1.4442 7.9887 'International Tables Vol C Tables 4.2.6.8 and 6.1.1.4'

loop_
_geom_angle_atom_site_label_1
_geom_angle_atom_site_label_2
_geom_angle_atom_site_label_3
_geom_angle
_geom_angle_site_symmetry_1
_geom_angle_site_symmetry_3
C1 IrA P3 110.79(10) . .
C1 IrA P1 101.41(10) . .
P3 IrA P1 98.37(2) . .
C1 IrA Si 102.87(10) . .
P3 IrA Si 88.34(2) . .
P1 IrA Si 150.56(2) . .
C1 IrA Ge 102.04(10) . .
P3 IrA Ge 145.791(19) . .
P1 IrA Ge 83.960(18) . .
Si IrA Ge 74.924(18) . .
C1 IrA RhA 149.25(10) . .
P3 IrA RhA 90.967(17) . .
P1 IrA RhA 96.349(17) . .
Si IrA RhA 54.699(17) . .
Ge IrA RhA 54.973(7) . .
C2 RhA P4 105.33(9) . .
C2 RhA P2 102.84(8) . .
P4 RhA P2 104.29(2) . .
C2 RhA Si 105.61(8) . .
P4 RhA Si 86.21(2) . .
P2 RhA Si 145.75(2) . .
C2 RhA Ge 99.20(9) . .
P4 RhA Ge 152.038(19) . .
P2 RhA Ge 82.741(17) . .
Si RhA Ge 74.295(17) . .
C2 RhA IrA 148.30(9) . .
P4 RhA IrA 97.376(18) . .
P2 RhA IrA 92.420(17) . .
Si RhA IrA 53.579(17) . .
Ge RhA IrA 54.920(8) . .
C91 Ge IrA 129.25(8) . .
C91 Ge RhA 129.85(8) . .
IrA Ge RhA 70.106(8) . .
C21 P1 C4 102.47(12) . .
C21 P1 C11 95.86(12) . .
C4 P1 C11 105.57(12) . .
C21 P1 IrA 119.64(9) . .
C4 P1 IrA 111.30(8) . .
C11 P1 IrA 119.55(9) . .
C41 P2 C4 104.62(12) . .
C41 P2 C31 98.58(11) . .
C4 P2 C31 100.65(11) . .
C41 P2 RhA 114.20(8) . .
C4 P2 RhA 113.64(8) . .
C31 P2 RhA 122.60(8) . .
C61 P3 C51 100.74(12) . .
C61 P3 C5 98.23(12) . .
C51 P3 C5 99.85(12) . .
C61 P3 IrA 119.23(8) . .
C51 P3 IrA 117.53(9) . .
C5 P3 IrA 117.56(8) . .
C81 P4 C71 95.87(12) . .
C81 P4 C5 101.16(12) . .
C71 P4 C5 105.19(12) . .
C81 P4 RhA 115.85(9) . .
C71 P4 RhA 121.51(8) . .
C5 P4 RhA 114.08(9) . .
C101 Si C3 93.81(12) . .
C101 Si IrA 124.03(9) . .
C3 Si IrA 121.79(9) . .
C101 Si RhA 119.20(9) . .
C3 Si RhA 129.56(9) . .
IrA Si RhA 71.722(19) . .
O1 C1 IrA 176.8(3) . .
O2 C2 RhA 178.2(3) . .
P1 C4 P2 118.27(13) . .
P4 C5 P3 116.52(13) . .
C16 C11 C12 118.3(2) . .
C16 C11 P1 122.1(2) . .
C12 C11 P1 119.5(2) . .
C13 C12 C11 121.2(3) . .
C14 C13 C12 119.8(3) . .
C15 C14 C13 119.6(3) . .
C14 C15 C16 120.5(3) . .
C11 C16 C15 120.6(3) . .
C26 C21 C22 118.8(3) . .
C26 C21 P1 116.2(2) . .
C22 C21 P1 124.9(2) . .
C23 C22 C21 120.1(3) . .
C24 C23 C22 120.5(3) . .
C25 C24 C23 119.9(3) . .
C24 C25 C26 120.1(3) . .
C21 C26 C25 120.7(3) . .
C36 C31 C32 117.3(2) . .
C36 C31 P2 119.7(2) . .
C32 C31 P2 123.0(2) . .
C33 C32 C31 121.1(3) . .
C34 C33 C32 120.4(3) . .
C35 C34 C33 119.5(3) . .
C34 C35 C36 120.2(3) . .
C35 C36 C31 121.5(3) . .
C46 C41 C42 118.0(2) . .
C46 C41 P2 118.8(2) . .
C42 C41 P2 123.2(2) . .
C43 C42 C41 120.3(3) . .
C44 C43 C42 120.7(3) . .
C43 C44 C45 119.8(3) . .
C44 C45 C46 119.6(3) . .
C45 C46 C41 121.6(3) . .
C52 C51 C56 118.5(3) . .
C52 C51 P3 120.2(2) . .
C56 C51 P3 121.3(2) . .
C53 C52 C51 120.7(3) . .
C54 C53 C52 120.3(3) . .
C55 C54 C53 119.4(3) . .
C54 C55 C56 120.8(3) . .
C55 C56 C51 120.2(3) . .
C66 C61 C62 118.3(3) . .
C66 C61 P3 119.3(2) . .
C62 C61 P3 122.4(2) . .
C63 C62 C61 120.4(3) . .
C64 C63 C62 120.6(3) . .
C63 C64 C65 120.0(3) . .
C66 C65 C64 119.7(3) . .
C65 C66 C61 121.0(3) . .
C76 C71 C72 118.0(2) . .
C76 C71 P4 126.3(2) . .
C72 C71 P4 115.34(19) . .
C73 C72 C71 121.2(3) . .
C72 C73 C74 119.6(3) . .
C75 C74 C73 120.0(3) . .
C74 C75 C76 119.9(3) . .
C71 C76 C75 121.2(3) . .
C82 C81 C86 118.0(2) . .
C82 C81 P4 121.1(2) . .
C86 C81 P4 120.9(2) . .
C83 C82 C81 121.1(3) . .
C84 C83 C82 120.0(3) . .
C83 C84 C85 119.8(3) . .
C84 C85 C86 120.2(3) . .
C85 C86 C81 120.9(3) . .
C92 C91 C96 117.8(3) . .
C92 C91 Ge 122.8(2) . .
C96 C91 Ge 118.9(2) . .
C91 C92 C93 121.4(3) . .
C94 C93 C92 119.9(3) . .
C93 C94 C95 120.0(3) . .
C94 C95 C96 119.7(3) . .
C95 C96 C91 121.2(3) . .
C106 C101 C102 116.5(2) . .
C106 C101 Si 122.8(2) . .
C102 C101 Si 120.1(2) . .
C103 C102 C101 122.0(3) . .
C104 C103 C102 120.1(3) . .
C105 C104 C103 119.6(3) . .
C104 C105 C106 119.7(3) . .
C101 C106 C105 122.0(3) . .
C12S C11S C16S 119.5(4) . .
C13S C12S C11S 120.5(5) . .
C14S C13S C12S 119.2(5) . .
C15S C14S C13S 120.6(4) . .
C16S C15S C14S 120.9(4) . .
C15S C16S C11S 119.2(5) . .
C22S C21S C26S 119.1(6) . .
C21S C22S C23S 120.6(5) . .
C22S C23S C24S 119.5(6) . .
C25S C24S C23S 119.0(6) . .
C26S C25S C24S 120.8(6) . .
C25S C26S C21S 120.9(6) . .
C32S C31S C32S 120.0(7) . 2
C31S C32S C33S 119.9(6) . .
C32S C33S C34S 121.7(7) . .
C33S C34S C33S 116.8(9) 2 .

loop_
_geom_bond_atom_site_label_1
_geom_bond_atom_site_label_2
_geom_bond_distance
_geom_bond_site_symmetry_2
IrA C1 1.856(3) .
IrA P3 2.3451(7) .
IrA P1 2.3488(6) .
IrA Si 2.3780(7) .
IrA Ge 2.4421(3) .
IrA RhA 2.8061(2) .
RhA C2 1.860(3) .
RhA P4 2.3207(7) .
RhA P2 2.3861(6) .
RhA Si 2.4118(7) .
RhA Ge 2.4437(3) .
Ge C91 1.960(3) .
P1 C21 1.843(3) .
P1 C4 1.844(3) .
P1 C11 1.848(3) .
P2 C41 1.842(3) .
P2 C4 1.846(3) .
P2 C31 1.851(3) .
P3 C61 1.833(3) .
P3 C51 1.837(3) .
P3 C5 1.862(3) .
P4 C81 1.844(3) .
P4 C71 1.845(3) .
P4 C5 1.852(3) .
Si C101 1.898(3) .
Si C3 1.915(3) .
O1 C1 1.154(4) .
O2 C2 1.151(3) .
C11 C16 1.383(4) .
C11 C12 1.393(4) .
C12 C13 1.383(4) .
C13 C14 1.382(4) .
C14 C15 1.379(4) .
C15 C16 1.388(4) .
C21 C26 1.384(4) .
C21 C22 1.392(4) .
C22 C23 1.389(4) .
C23 C24 1.374(5) .
C24 C25 1.372(5) .
C25 C26 1.390(4) .
C31 C36 1.390(4) .
C31 C32 1.393(4) .
C32 C33 1.384(4) .
C33 C34 1.377(4) .
C34 C35 1.372(4) .
C35 C36 1.386(4) .
C41 C46 1.389(4) .
C41 C42 1.394(4) .
C42 C43 1.384(4) .
C43 C44 1.375(5) .
C44 C45 1.377(5) .
C45 C46 1.383(4) .
C51 C52 1.390(4) .
C51 C56 1.392(4) .
C52 C53 1.386(4) .
C53 C54 1.379(5) .
C54 C55 1.375(5) .
C55 C56 1.389(4) .
C61 C66 1.388(4) .
C61 C62 1.396(4) .
C62 C63 1.389(4) .
C63 C64 1.364(5) .
C64 C65 1.387(5) .
C65 C66 1.386(4) .
C71 C76 1.387(4) .
C71 C72 1.395(4) .
C72 C73 1.379(4) .
C73 C74 1.392(4) .
C74 C75 1.376(4) .
C75 C76 1.388(4) .
C81 C82 1.388(4) .
C81 C86 1.388(4) .
C82 C83 1.385(4) .
C83 C84 1.373(4) .
C84 C85 1.378(5) .
C85 C86 1.384(4) .
C91 C92 1.379(4) .
C91 C96 1.390(4) .
C92 C93 1.385(4) .
C93 C94 1.369(5) .
C94 C95 1.379(5) .
C95 C96 1.385(4) .
C101 C106 1.385(4) .
C101 C102 1.394(4) .
C102 C103 1.383(4) .
C103 C104 1.375(5) .
C104 C105 1.372(4) .
C105 C106 1.395(4) .
C11S C12S 1.364(7) .
C11S C16S 1.389(7) .
C12S C13S 1.360(7) .
C13S C14S 1.360(6) .
C14S C15S 1.356(6) .
C15S C16S 1.344(6) .
C21S C22S 1.356(7) .
C21S C26S 1.361(7) .
C22S C23S 1.372(7) .
C23S C24S 1.381(7) .
C24S C25S 1.356(9) .
C25S C26S 1.348(9) .
C31S C32S 1.357(6) .
C31S C32S 1.357(6) 2
C32S C33S 1.367(8) .
C33S C34S 1.379(8) .
C34S C33S 1.379(8) 2

loop_
_geom_torsion_atom_site_label_1
_geom_torsion_atom_site_label_2
_geom_torsion_atom_site_label_3
_geom_torsion_atom_site_label_4
_geom_torsion
_geom_torsion_site_symmetry_1
_geom_torsion_site_symmetry_4
C1 IrA RhA C2 -7.1(2) . .
P3 IrA RhA C2 -143.36(16) . .
P1 IrA RhA C2 118.11(16) . .
Si IrA RhA C2 -56.08(16) . .
Ge IrA RhA C2 40.07(16) . .
C1 IrA RhA P4 128.71(18) . .
P3 IrA RhA P4 -7.56(2) . .
P1 IrA RhA P4 -106.09(2) . .
Si IrA RhA P4 79.72(3) . .
Ge IrA RhA P4 175.871(18) . .
C1 IrA RhA P2 -126.55(18) . .
P3 IrA RhA P2 97.19(2) . .
P1 IrA RhA P2 -1.35(2) . .
Si IrA RhA P2 -175.53(3) . .
Ge IrA RhA P2 -79.384(17) . .
C1 IrA RhA Si 48.98(18) . .
P3 IrA RhA Si -87.28(3) . .
P1 IrA RhA Si 174.19(3) . .
Ge IrA RhA Si 96.15(2) . .
C1 IrA RhA Ge -47.16(18) . .
P3 IrA RhA Ge 176.573(19) . .
P1 IrA RhA Ge 78.037(18) . .
Si IrA RhA Ge -96.15(2) . .
C1 IrA Ge C91 31.71(14) . .
P3 IrA Ge C91 -131.85(11) . .
P1 IrA Ge C91 132.13(11) . .
Si IrA Ge C91 -68.57(11) . .
RhA IrA Ge C91 -125.75(10) . .
C1 IrA Ge RhA 157.46(10) . .
P3 IrA Ge RhA -6.10(3) . .
P1 IrA Ge RhA -102.120(17) . .
Si IrA Ge RhA 57.177(18) . .
C2 RhA Ge C91 -34.91(13) . .
P4 RhA Ge C91 116.29(11) . .
P2 RhA Ge C91 -136.81(11) . .
Si RhA Ge C91 68.84(11) . .
IrA RhA Ge C91 125.05(11) . .
C2 RhA Ge IrA -159.96(8) . .
P4 RhA Ge IrA -8.76(4) . .
P2 RhA Ge IrA 98.133(17) . .
Si RhA Ge IrA -56.209(18) . .
C1 IrA P1 C21 -69.24(14) . .
P3 IrA P1 C21 44.06(10) . .
Si IrA P1 C21 145.67(10) . .
Ge IrA P1 C21 -170.35(10) . .
RhA IrA P1 C21 135.99(10) . .
C1 IrA P1 C4 171.51(13) . .
P3 IrA P1 C4 -75.18(9) . .
Si IrA P1 C4 26.42(11) . .
Ge IrA P1 C4 70.41(9) . .
RhA IrA P1 C4 16.74(9) . .
C1 IrA P1 C11 47.99(14) . .
P3 IrA P1 C11 161.30(10) . .
Si IrA P1 C11 -97.10(11) . .
Ge IrA P1 C11 -53.11(10) . .
RhA IrA P1 C11 -106.78(10) . .
C2 RhA P2 C41 -46.47(14) . .
P4 RhA P2 C41 -156.21(10) . .
Si RhA P2 C41 99.15(10) . .
Ge RhA P2 C41 51.36(10) . .
IrA RhA P2 C41 105.54(10) . .
C2 RhA P2 C4 -166.39(13) . .
P4 RhA P2 C4 83.86(9) . .
Si RhA P2 C4 -20.77(10) . .
Ge RhA P2 C4 -68.56(9) . .
IrA RhA P2 C4 -14.38(9) . .
C2 RhA P2 C31 72.33(14) . .
P4 RhA P2 C31 -37.42(10) . .
Si RhA P2 C31 -142.06(10) . .
Ge RhA P2 C31 170.16(10) . .
IrA RhA P2 C31 -135.66(10) . .
C1 IrA P3 C61 100.65(15) . .
P1 IrA P3 C61 -5.01(11) . .
Si IrA P3 C61 -156.21(11) . .
Ge IrA P3 C61 -96.57(11) . .
RhA IrA P3 C61 -101.57(11) . .
C1 IrA P3 C51 -21.52(15) . .
P1 IrA P3 C51 -127.17(10) . .
Si IrA P3 C51 81.62(10) . .
Ge IrA P3 C51 141.26(10) . .
RhA IrA P3 C51 136.26(10) . .
C1 IrA P3 C5 -140.85(14) . .
P1 IrA P3 C5 113.50(10) . .
Si IrA P3 C5 -37.70(10) . .
Ge IrA P3 C5 21.93(11) . .
RhA IrA P3 C5 16.94(9) . .
C2 RhA P4 C81 39.05(13) . .
P2 RhA P4 C81 146.96(10) . .
Si RhA P4 C81 -66.12(10) . .
Ge RhA P4 C81 -111.41(10) . .
IrA RhA P4 C81 -118.63(10) . .
C2 RhA P4 C71 -76.44(13) . .
P2 RhA P4 C71 31.47(10) . .
Si RhA P4 C71 178.40(10) . .
Ge RhA P4 C71 133.10(10) . .
IrA RhA P4 C71 125.88(10) . .
C2 RhA P4 C5 155.93(13) . .
P2 RhA P4 C5 -96.16(9) . .
Si RhA P4 C5 50.77(9) . .
Ge RhA P4 C5 5.47(11) . .
IrA RhA P4 C5 -1.75(9) . .
C1 IrA Si C101 -43.31(14) . .
P3 IrA Si C101 -154.26(10) . .
P1 IrA Si C101 101.56(11) . .
Ge IrA Si C101 55.90(10) . .
RhA IrA Si C101 113.38(11) . .
C1 IrA Si C3 77.55(14) . .
P3 IrA Si C3 -33.40(11) . .
P1 IrA Si C3 -137.58(11) . .
Ge IrA Si C3 176.76(11) . .
RhA IrA Si C3 -125.76(11) . .
C1 IrA Si RhA -156.69(10) . .
P3 IrA Si RhA 92.36(2) . .
P1 IrA Si RhA -11.82(5) . .
Ge IrA Si RhA -57.479(12) . .
C2 RhA Si C101 33.70(14) . .
P4 RhA Si C101 138.57(10) . .
P2 RhA Si C101 -111.43(10) . .
Ge RhA Si C101 -61.68(10) . .
IrA RhA Si C101 -119.38(10) . .
C2 RhA Si C3 -90.38(15) . .
P4 RhA Si C3 14.49(12) . .
P2 RhA Si C3 124.49(12) . .
Ge RhA Si C3 174.23(12) . .
IrA RhA Si C3 116.54(12) . .
C2 RhA Si IrA 153.08(9) . .
P4 RhA Si IrA -102.05(2) . .
P2 RhA Si IrA 7.95(5) . .
Ge RhA Si IrA 57.693(13) . .
P3 IrA C1 O1 -151(6) . .
P1 IrA C1 O1 -47(6) . .
Si IrA C1 O1 116(6) . .
Ge IrA C1 O1 39(6) . .
RhA IrA C1 O1 77(6) . .
P4 RhA C2 O2 -159(8) . .
P2 RhA C2 O2 93(8) . .
Si RhA C2 O2 -68(8) . .
Ge RhA C2 O2 8(8) . .
IrA RhA C2 O2 -24(8) . .
C21 P1 C4 P2 -160.75(14) . .
C11 P1 C4 P2 99.46(16) . .
IrA P1 C4 P2 -31.70(16) . .
C41 P2 C4 P1 -94.14(16) . .
C31 P2 C4 P1 163.97(14) . .
RhA P2 C4 P1 31.07(17) . .
C81 P4 C5 P3 139.11(15) . .
C71 P4 C5 P3 -121.59(15) . .
RhA P4 C5 P3 14.01(17) . .
C61 P3 C5 P4 107.02(15) . .
C51 P3 C5 P4 -150.49(15) . .
IrA P3 C5 P4 -22.18(17) . .
C21 P1 C11 C16 119.4(2) . .
C4 P1 C11 C16 -135.9(2) . .
IrA P1 C11 C16 -9.6(3) . .
C21 P1 C11 C12 -56.5(2) . .
C4 P1 C11 C12 48.2(2) . .
IrA P1 C11 C12 174.43(18) . .
C16 C11 C12 C13 3.2(4) . .
P1 C11 C12 C13 179.3(2) . .
C11 C12 C13 C14 -1.9(4) . .
C12 C13 C14 C15 0.0(5) . .
C13 C14 C15 C16 0.6(5) . .
C12 C11 C16 C15 -2.6(4) . .
P1 C11 C16 C15 -178.6(2) . .
C14 C15 C16 C11 0.7(5) . .
C4 P1 C21 C26 171.3(2) . .
C11 P1 C21 C26 -81.3(2) . .
IrA P1 C21 C26 47.6(2) . .
C4 P1 C21 C22 -13.8(3) . .
C11 P1 C21 C22 93.6(2) . .
IrA P1 C21 C22 -137.4(2) . .
C26 C21 C22 C23 0.2(4) . .
P1 C21 C22 C23 -174.7(2) . .
C21 C22 C23 C24 0.7(4) . .
C22 C23 C24 C25 -0.5(4) . .
C23 C24 C25 C26 -0.5(5) . .
C22 C21 C26 C25 -1.2(4) . .
P1 C21 C26 C25 174.1(2) . .
C24 C25 C26 C21 1.3(5) . .
C41 P2 C31 C36 40.5(2) . .
C4 P2 C31 C36 147.2(2) . .
RhA P2 C31 C36 -85.6(2) . .
C41 P2 C31 C32 -141.8(2) . .
C4 P2 C31 C32 -35.0(2) . .
RhA P2 C31 C32 92.2(2) . .
C36 C31 C32 C33 -1.0(4) . .
P2 C31 C32 C33 -178.8(2) . .
C31 C32 C33 C34 -0.6(5) . .
C32 C33 C34 C35 1.6(5) . .
C33 C34 C35 C36 -1.1(5) . .
C34 C35 C36 C31 -0.5(4) . .
C32 C31 C36 C35 1.6(4) . .
P2 C31 C36 C35 179.5(2) . .
C4 P2 C41 C46 170.5(2) . .
C31 P2 C41 C46 -86.1(2) . .
RhA P2 C41 C46 45.6(2) . .
C4 P2 C41 C42 -9.0(2) . .
C31 P2 C41 C42 94.4(2) . .
RhA P2 C41 C42 -133.9(2) . .
C46 C41 C42 C43 -1.0(4) . .
P2 C41 C42 C43 178.5(2) . .
C41 C42 C43 C44 2.4(4) . .
C42 C43 C44 C45 -1.5(5) . .
C43 C44 C45 C46 -0.8(5) . .
C44 C45 C46 C41 2.2(4) . .
C42 C41 C46 C45 -1.3(4) . .
P2 C41 C46 C45 179.2(2) . .
C61 P3 C51 C52 -131.8(2) . .
C5 P3 C51 C52 127.8(2) . .
IrA P3 C51 C52 -0.6(3) . .
C61 P3 C51 C56 48.1(3) . .
C5 P3 C51 C56 -52.3(3) . .
IrA P3 C51 C56 179.4(2) . .
C56 C51 C52 C53 -1.3(5) . .
P3 C51 C52 C53 178.7(3) . .
C51 C52 C53 C54 -0.4(5) . .
C52 C53 C54 C55 1.4(5) . .
C53 C54 C55 C56 -0.7(5) . .
C54 C55 C56 C51 -1.0(5) . .
C52 C51 C56 C55 2.0(4) . .
P3 C51 C56 C55 -178.0(2) . .
C51 P3 C61 C66 -147.4(2) . .
C5 P3 C61 C66 -45.7(2) . .
IrA P3 C61 C66 82.4(2) . .
C51 P3 C61 C62 33.7(2) . .
C5 P3 C61 C62 135.5(2) . .
IrA P3 C61 C62 -96.5(2) . .
C66 C61 C62 C63 1.6(4) . .
P3 C61 C62 C63 -179.6(2) . .
C61 C62 C63 C64 -1.0(4) . .
C62 C63 C64 C65 -0.9(5) . .
C63 C64 C65 C66 2.3(5) . .
C64 C65 C66 C61 -1.8(4) . .
C62 C61 C66 C65 -0.1(4) . .
P3 C61 C66 C65 -179.0(2) . .
C81 P4 C71 C76 96.8(2) . .
C5 P4 C71 C76 -6.5(3) . .
RhA P4 C71 C76 -138.0(2) . .
C81 P4 C71 C72 -76.7(2) . .
C5 P4 C71 C72 -179.95(19) . .
RhA P4 C71 C72 48.6(2) . .
C76 C71 C72 C73 -2.3(4) . .
P4 C71 C72 C73 171.8(2) . .
C71 C72 C73 C74 1.0(4) . .
C72 C73 C74 C75 1.1(4) . .
C73 C74 C75 C76 -1.9(4) . .
C72 C71 C76 C75 1.4(4) . .
P4 C71 C76 C75 -171.9(2) . .
C74 C75 C76 C71 0.7(4) . .
C71 P4 C81 C82 123.1(2) . .
C5 P4 C81 C82 -130.1(2) . .
RhA P4 C81 C82 -6.2(3) . .
C71 P4 C81 C86 -56.7(3) . .
C5 P4 C81 C86 50.0(3) . .
RhA P4 C81 C86 173.9(2) . .
C86 C81 C82 C83 -0.3(4) . .
P4 C81 C82 C83 179.9(2) . .
C81 C82 C83 C84 -0.7(5) . .
C82 C83 C84 C85 0.8(5) . .
C83 C84 C85 C86 0.0(5) . .
C84 C85 C86 C81 -1.0(5) . .
C82 C81 C86 C85 1.2(5) . .
P4 C81 C86 C85 -179.0(3) . .
IrA Ge C91 C92 -33.1(3) . .
RhA Ge C91 C92 -129.3(2) . .
IrA Ge C91 C96 155.4(2) . .
RhA Ge C91 C96 59.1(3) . .
C96 C91 C92 C93 -0.1(4) . .
Ge C91 C92 C93 -171.7(2) . .
C91 C92 C93 C94 -0.6(5) . .
C92 C93 C94 C95 0.2(6) . .
C93 C94 C95 C96 0.8(6) . .
C94 C95 C96 C91 -1.6(6) . .
C92 C91 C96 C95 1.2(5) . .
Ge C91 C96 C95 173.1(3) . .
C3 Si C101 C106 102.6(3) . .
IrA Si C101 C106 -124.4(2) . .
RhA Si C101 C106 -37.6(3) . .
C3 Si C101 C102 -68.4(2) . .
IrA Si C101 C102 64.6(2) . .
RhA Si C101 C102 151.4(2) . .
C106 C101 C102 C103 -0.1(4) . .
Si C101 C102 C103 171.5(2) . .
C101 C102 C103 C104 0.3(5) . .
C102 C103 C104 C105 -0.8(5) . .
C103 C104 C105 C106 0.9(5) . .
C102 C101 C106 C105 0.2(5) . .
Si C101 C106 C105 -171.1(3) . .
C104 C105 C106 C101 -0.6(5) . .
C16S C11S C12S C13S 1.7(8) . .
C11S C12S C13S C14S -2.6(7) . .
C12S C13S C14S C15S 2.6(7) . .
C13S C14S C15S C16S -1.7(7) . .
C14S C15S C16S C11S 0.8(7) . .
C12S C11S C16S C15S -0.7(7) . .
C26S C21S C22S C23S 0.0(7) . .
C21S C22S C23S C24S 1.2(7) . .
C22S C23S C24S C25S -0.8(7) . .
C23S C24S C25S C26S -0.9(8) . .
C24S C25S C26S C21S 2.2(9) . .
C22S C21S C26S C25S -1.7(8) . .
C32S C31S C32S C33S 0.4(4) 2 .
C31S C32S C33S C34S -0.8(8) . .
C32S C33S C34S C33S 0.4(4) . 2
